data_4037822
loop_
_publ_author_name
'Kim, Kunyoung'
'Han, Sang Hoon'
'Jeoung, Daeun'
'Ghosh, Prithwish'
'Kim, Saegun'
'Kim, Seung Jun'
'Ku, Jin-Mo'
'Mishra, Neeraj Kumar'
'Kim, In Su'

_publ_section_title
;
 Ru(II)-Catalyzed C-H Hydroxyalkylation and Mitsunobu Cyclization of
 N-Aryl Phthalazinones.
;
_journal_name_full 'The Journal of organic chemistry'
_journal_paper_doi 10.1021/acs.joc.9b03228
_journal_year 2020
_chemical_formula_sum 'C24 H23 Cl N2 O2 Ru'
_chemical_formula_weight 507.96
_space_group_IT_number 14
_space_group_name_Hall '-P 2ybc'
_space_group_name_H-M_alt 'P 1 21/c 1'
_symmetry_cell_setting monoclinic
_symmetry_space_group_name_H-M 'P 1 21/c 1'
_atom_sites_solution_hydrogens geom
_atom_sites_solution_primary direct
_atom_sites_solution_secondary difmap
_audit_creation_method SHELXL-97
_cell_angle_alpha 90.00
_cell_angle_beta 102.082(3)
_cell_angle_gamma 90.00
_cell_formula_units_Z 4
_cell_length_a 10.4236(7)
_cell_length_b 9.8837(6)
_cell_length_c 21.6288(14)
_cell_measurement_reflns_used 7092
_cell_measurement_temperature 296(1)
_cell_measurement_theta_max 21.15
_cell_measurement_theta_min 2.27
_cell_volume 2178.9(2)
_computing_cell_refinement 'Bruker SAINT'
_computing_data_collection 'Bruker APEX2'
_computing_data_reduction 'Bruker SAINT'
_computing_molecular_graphics 'Bruker SHELXTL'
_computing_publication_material 'Bruker SHELXTL'
_computing_structure_refinement 'SHELXL-97 (Sheldrick, 2008)'
_computing_structure_solution 'SHELXS-97 (Sheldrick, 2008)'
_diffrn_ambient_temperature 296(1)
_diffrn_measured_fraction_theta_full 0.998
_diffrn_measured_fraction_theta_max 0.998
_diffrn_measurement_device_type 'Bruker APEX-II CCD'
_diffrn_measurement_method '\f and \w scans'
_diffrn_radiation_monochromator graphite
_diffrn_radiation_source 'fine-focus sealed tube'
_diffrn_radiation_type MoK\a
_diffrn_radiation_wavelength 0.71073
_diffrn_reflns_av_R_equivalents 0.0000
_diffrn_reflns_av_sigmaI/netI 0.0327
_diffrn_reflns_limit_h_max 13
_diffrn_reflns_limit_h_min -13
_diffrn_reflns_limit_k_max 13
_diffrn_reflns_limit_k_min 0
_diffrn_reflns_limit_l_max 28
_diffrn_reflns_limit_l_min 0
_diffrn_reflns_number 5211
_diffrn_reflns_theta_full 27.93
_diffrn_reflns_theta_max 27.93
_diffrn_reflns_theta_min 1.93
_exptl_absorpt_coefficient_mu 0.865
_exptl_absorpt_correction_T_max 0.9662
_exptl_absorpt_correction_T_min 0.8740
_exptl_absorpt_correction_type multi-scan
_exptl_absorpt_process_details 'Bruker SADABS'
_exptl_crystal_colour orange
_exptl_crystal_density_diffrn 1.548
_exptl_crystal_density_meas ?
_exptl_crystal_density_method 'not measured'
_exptl_crystal_description block
_exptl_crystal_F_000 1032
_exptl_crystal_size_max 0.16
_exptl_crystal_size_mid 0.08
_exptl_crystal_size_min 0.04
_refine_diff_density_max 0.803
_refine_diff_density_min -0.250
_refine_diff_density_rms 0.080
_refine_ls_extinction_method none
_refine_ls_goodness_of_fit_ref 1.043
_refine_ls_hydrogen_treatment refxyz
_refine_ls_matrix_type full
_refine_ls_number_parameters 271
_refine_ls_number_reflns 5211
_refine_ls_number_restraints 0
_refine_ls_restrained_S_all 1.043
_refine_ls_R_factor_all 0.0559
_refine_ls_R_factor_gt 0.0395
_refine_ls_shift/su_max 0.001
_refine_ls_shift/su_mean 0.000
_refine_ls_structure_factor_coef Fsqd
_refine_ls_weighting_details 'calc w=1/[\s^2^(Fo^2^)+(0.0460P)^2^+0.9545P] where P=(Fo^2^+2Fc^2^)/3'
_refine_ls_weighting_scheme calc
_refine_ls_wR_factor_gt 0.0886
_refine_ls_wR_factor_ref 0.0960
_reflns_number_gt 4059
_reflns_number_total 5211
_reflns_threshold_expression >2sigma(I)
_cod_data_source_file jo9b03228_si_002.cif
_cod_data_source_block 20190926_2_0m
_cod_depositor_comments
;
The following automatic conversions were performed:

data item '_symmetry_cell_setting' value 'Monoclinic' was changed to
'monoclinic' in accordance with the
/home/data/users/saulius/crontab/automatic-downloads/rss-feeds/ACS/lib/dictionaries/cif_core.dic
dictionary named 'cif_core.dic' version 2.4.2 last updated on
2011-04-26.

data item '_exptl_crystal_density_meas' value 'none' was changed to
'?' -- the value is perceived as not measured.

Automatic conversion script
Id: cif_fix_values 7556 2019-12-06 15:28:31Z antanas 
;
_cod_original_sg_symbol_H-M P2(1)/c
_cod_database_code 4037822

loop_
_symmetry_equiv_pos_as_xyz
'x, y, z'
'-x, y+1/2, -z+1/2'
'-x, -y, -z'
'x, -y-1/2, z-1/2'

loop_
_atom_site_label
_atom_site_type_symbol
_atom_site_fract_x
_atom_site_fract_y
_atom_site_fract_z
_atom_site_U_iso_or_equiv
_atom_site_adp_type
_atom_site_occupancy
_atom_site_symmetry_multiplicity
_atom_site_calc_flag
_atom_site_refinement_flags
Ru1 Ru 0.72501(2) 0.55711(2) 0.069042(10) 0.03735(9) Uani 1 1 d .
Cl1 Cl 0.61117(8) 0.76744(8) 0.06682(5) 0.0607(2) Uani 1 1 d .
O1 O 0.5838(2) 0.4750(2) 0.12004(10) 0.0495(5) Uani 1 1 d .
O2 O 0.8597(3) 0.7568(3) 0.31134(12) 0.0805(8) Uani 1 1 d .
N2 N 0.8309(2) 0.6595(3) 0.21493(11) 0.0483(6) Uani 1 1 d .
N1 N 0.7585(2) 0.5792(3) 0.16746(12) 0.0477(6) Uani 1 1 d .
C1 C 0.6451(3) 0.5286(3) 0.17251(14) 0.0439(7) Uani 1 1 d .
C2 C 0.5990(3) 0.5342(3) 0.23082(14) 0.0448(7) Uani 1 1 d .
C3 C 0.4912(3) 0.4627(4) 0.24104(17) 0.0569(9) Uani 1 1 d .
H3A H 0.4419 0.4112 0.2086 0.068 Uiso 1 1 calc R
C4 C 0.4566(4) 0.4672(4) 0.29887(18) 0.0674(10) Uani 1 1 d .
H4A H 0.3854 0.4174 0.3059 0.081 Uiso 1 1 calc R
C5 C 0.5286(4) 0.5466(4) 0.34678(19) 0.0709(11) Uani 1 1 d .
H5A H 0.5055 0.5496 0.3860 0.085 Uiso 1 1 calc R
C6 C 0.6341(4) 0.6213(4) 0.33657(16) 0.0629(9) Uani 1 1 d .
H6A H 0.6795 0.6770 0.3684 0.075 Uiso 1 1 calc R
C7 C 0.6729(3) 0.6136(3) 0.27897(14) 0.0480(7) Uani 1 1 d .
C8 C 0.7935(3) 0.6838(4) 0.27115(15) 0.0529(8) Uani 1 1 d .
C9 C 0.9518(3) 0.7067(4) 0.20189(14) 0.0537(8) Uani 1 1 d .
C10 C 0.9586(4) 0.8312(4) 0.1747(2) 0.0702(10) Uani 1 1 d .
H10A H 0.8855 0.8875 0.1672 0.084 Uiso 1 1 calc R
C11 C 1.0726(5) 0.8729(5) 0.1586(2) 0.0913(14) Uani 1 1 d .
H11A H 1.0768 0.9573 0.1402 0.110 Uiso 1 1 calc R
C12 C 1.1785(4) 0.7915(6) 0.1695(2) 0.0932(16) Uani 1 1 d .
H12A H 1.2563 0.8215 0.1595 0.112 Uiso 1 1 calc R
C13 C 1.1735(4) 0.6664(7) 0.1947(2) 0.0996(17) Uani 1 1 d .
H13A H 1.2470 0.6106 0.2011 0.120 Uiso 1 1 calc R
C14 C 1.0587(4) 0.6214(5) 0.21117(19) 0.0806(13) Uani 1 1 d .
H14A H 1.0542 0.5355 0.2281 0.097 Uiso 1 1 calc R
C24 C 0.8687(4) 0.7690(3) -0.01400(17) 0.0608(9) Uani 1 1 d .
H24A H 0.9194 0.7689 -0.0463 0.091 Uiso 1 1 calc R
H24B H 0.9182 0.8113 0.0234 0.091 Uiso 1 1 calc R
H24C H 0.7887 0.8182 -0.0286 0.091 Uiso 1 1 calc R
C15 C 0.7698(3) 0.3594(3) 0.03519(15) 0.0448(7) Uani 1 1 d .
C16 C 0.8874(3) 0.4226(3) 0.06679(15) 0.0454(7) Uani 1 1 d .
H16A H 0.9360 0.3837 0.1065 0.054 Uiso 1 1 calc R
C17 C 0.9195(3) 0.5542(3) 0.04960(14) 0.0441(7) Uani 1 1 d .
H17A H 0.9894 0.6034 0.0782 0.053 Uiso 1 1 calc R
C18 C 0.8374(3) 0.6267(3) 0.00076(14) 0.0434(7) Uani 1 1 d .
C19 C 0.7204(3) 0.5612(3) -0.03183(14) 0.0446(7) Uani 1 1 d .
H19A H 0.6529 0.6155 -0.0593 0.054 Uiso 1 1 calc R
C20 C 0.6883(3) 0.4318(3) -0.01511(14) 0.0437(7) Uani 1 1 d .
H20A H 0.5989 0.3989 -0.0312 0.052 Uiso 1 1 calc R
C21 C 0.7240(3) 0.2248(4) 0.05411(19) 0.0610(9) Uani 1 1 d .
H21A H 0.6295 0.2329 0.0519 0.073 Uiso 1 1 calc R
C22 C 0.7417(5) 0.1185(4) 0.0060(3) 0.0976(16) Uani 1 1 d .
H22A H 0.6999 0.1483 -0.0356 0.146 Uiso 1 1 calc R
H22B H 0.7028 0.0350 0.0154 0.146 Uiso 1 1 calc R
H22C H 0.8336 0.1049 0.0078 0.146 Uiso 1 1 calc R
C23 C 0.7868(4) 0.1843(5) 0.1224(2) 0.0918(15) Uani 1 1 d .
H23A H 0.7705 0.2537 0.1509 0.138 Uiso 1 1 calc R
H23B H 0.8797 0.1735 0.1264 0.138 Uiso 1 1 calc R
H23C H 0.7495 0.1006 0.1326 0.138 Uiso 1 1 calc R

loop_
_atom_site_aniso_label
_atom_site_aniso_U_11
_atom_site_aniso_U_22
_atom_site_aniso_U_33
_atom_site_aniso_U_23
_atom_site_aniso_U_13
_atom_site_aniso_U_12
Ru1 0.03622(14) 0.04124(15) 0.03471(14) -0.00461(10) 0.00769(9) -0.00081(10)
Cl1 0.0553(5) 0.0478(5) 0.0807(6) -0.0113(4) 0.0180(4) 0.0080(4)
O1 0.0480(12) 0.0606(14) 0.0419(12) -0.0104(10) 0.0140(10) -0.0132(10)
O2 0.0875(19) 0.098(2) 0.0548(15) -0.0337(15) 0.0118(14) -0.0250(16)
N2 0.0473(14) 0.0601(17) 0.0368(13) -0.0078(12) 0.0071(11) -0.0084(13)
N1 0.0442(14) 0.0654(18) 0.0340(13) -0.0108(12) 0.0091(11) -0.0101(12)
C1 0.0433(17) 0.0486(18) 0.0405(17) -0.0032(13) 0.0104(13) -0.0040(13)
C2 0.0444(17) 0.0501(18) 0.0407(16) 0.0017(13) 0.0110(13) 0.0059(13)
C3 0.053(2) 0.067(2) 0.053(2) 0.0020(17) 0.0188(16) -0.0023(16)
C4 0.060(2) 0.087(3) 0.063(2) 0.007(2) 0.0306(19) 0.003(2)
C5 0.070(2) 0.099(3) 0.051(2) 0.005(2) 0.0288(19) 0.017(2)
C6 0.071(2) 0.076(3) 0.0437(19) -0.0076(18) 0.0169(17) 0.008(2)
C7 0.0536(18) 0.0527(18) 0.0382(16) -0.0029(14) 0.0106(14) 0.0109(15)
C8 0.059(2) 0.057(2) 0.0410(17) -0.0064(16) 0.0071(15) 0.0044(16)
C9 0.0513(18) 0.068(2) 0.0385(17) -0.0086(16) 0.0029(14) -0.0108(17)
C10 0.073(2) 0.051(2) 0.089(3) -0.011(2) 0.022(2) -0.0104(19)
C11 0.094(4) 0.074(3) 0.109(4) -0.013(3) 0.028(3) -0.037(3)
C12 0.061(3) 0.137(5) 0.079(3) -0.006(3) 0.009(2) -0.041(3)
C13 0.047(2) 0.157(5) 0.092(3) 0.031(4) 0.006(2) 0.015(3)
C14 0.053(2) 0.111(3) 0.073(3) 0.035(3) 0.0038(19) 0.009(2)
C24 0.069(2) 0.051(2) 0.066(2) 0.0051(17) 0.0212(18) -0.0061(17)
C15 0.0464(17) 0.0374(16) 0.0514(18) -0.0055(14) 0.0124(14) 0.0058(13)
C16 0.0394(16) 0.0503(19) 0.0477(18) 0.0034(14) 0.0117(13) 0.0087(13)
C17 0.0387(15) 0.0528(18) 0.0424(16) -0.0084(14) 0.0122(13) -0.0017(14)
C18 0.0510(17) 0.0424(17) 0.0405(16) -0.0020(13) 0.0184(14) 0.0005(14)
C19 0.0552(18) 0.0441(17) 0.0347(15) -0.0031(13) 0.0099(13) 0.0015(14)
C20 0.0448(16) 0.0468(18) 0.0397(16) -0.0091(13) 0.0097(13) -0.0013(13)
C21 0.055(2) 0.046(2) 0.085(3) 0.0115(18) 0.0235(19) 0.0023(16)
C22 0.109(4) 0.041(2) 0.154(5) -0.018(3) 0.054(3) -0.008(2)
C23 0.079(3) 0.079(3) 0.114(4) 0.050(3) 0.012(3) -0.002(2)

loop_
_atom_type_symbol
_atom_type_description
_atom_type_scat_dispersion_real
_atom_type_scat_dispersion_imag
_atom_type_scat_source
C C 0.0033 0.0016 'International Tables Vol C Tables 4.2.6.8 and 6.1.1.4'
H H 0.0000 0.0000 'International Tables Vol C Tables 4.2.6.8 and 6.1.1.4'
N N 0.0061 0.0033 'International Tables Vol C Tables 4.2.6.8 and 6.1.1.4'
O O 0.0106 0.0060 'International Tables Vol C Tables 4.2.6.8 and 6.1.1.4'
Cl Cl 0.1484 0.1585 'International Tables Vol C Tables 4.2.6.8 and 6.1.1.4'
Ru Ru -1.2594 0.8363 'International Tables Vol C Tables 4.2.6.8 and 6.1.1.4'

loop_
_geom_angle_atom_site_label_1
_geom_angle_atom_site_label_2
_geom_angle_atom_site_label_3
_geom_angle
N1 Ru1 C17 103.66(11)
N1 Ru1 C16 97.01(11)
C17 Ru1 C16 38.20(11)
N1 Ru1 C20 151.03(11)
C17 Ru1 C20 80.59(11)
C16 Ru1 C20 68.35(12)
N1 Ru1 C15 115.74(11)
C17 Ru1 C15 69.21(11)
C16 Ru1 C15 38.21(11)
C20 Ru1 C15 38.33(11)
N1 Ru1 C19 169.21(11)
C17 Ru1 C19 68.18(12)
C16 Ru1 C19 80.90(12)
C20 Ru1 C19 37.33(11)
C15 Ru1 C19 68.87(11)
N1 Ru1 O1 60.64(9)
C17 Ru1 O1 149.19(11)
C16 Ru1 O1 113.49(10)
C20 Ru1 O1 101.16(10)
C15 Ru1 O1 92.93(10)
C19 Ru1 O1 129.92(10)
N1 Ru1 C18 131.05(11)
C17 Ru1 C18 37.91(11)
C16 Ru1 C18 69.16(12)
C20 Ru1 C18 68.70(11)
C15 Ru1 C18 82.62(11)
C19 Ru1 C18 38.34(11)
O1 Ru1 C18 168.25(10)
N1 Ru1 Cl1 84.63(8)
C17 Ru1 Cl1 119.41(9)
C16 Ru1 Cl1 157.36(9)
C20 Ru1 Cl1 118.72(9)
C15 Ru1 Cl1 156.51(8)
C19 Ru1 Cl1 93.26(8)
O1 Ru1 Cl1 87.08(7)
C18 Ru1 Cl1 92.69(8)
C1 O1 Ru1 91.69(17)
C8 N2 N1 122.9(3)
C8 N2 C9 123.0(3)
N1 N2 C9 114.0(2)
C1 N1 N2 121.1(3)
C1 N1 Ru1 94.79(18)
N2 N1 Ru1 139.4(2)
O1 C1 N1 111.9(3)
O1 C1 C2 126.1(3)
N1 C1 C2 122.0(3)
C3 C2 C7 120.4(3)
C3 C2 C1 123.4(3)
C7 C2 C1 116.1(3)
C4 C3 C2 120.4(4)
C4 C3 H3A 119.8
C2 C3 H3A 119.8
C3 C4 C5 119.7(4)
C3 C4 H4A 120.2
C5 C4 H4A 120.2
C6 C5 C4 120.5(3)
C6 C5 H5A 119.8
C4 C5 H5A 119.8
C5 C6 C7 120.3(4)
C5 C6 H6A 119.8
C7 C6 H6A 119.8
C6 C7 C2 118.7(3)
C6 C7 C8 119.4(3)
C2 C7 C8 121.8(3)
O2 C8 N2 120.6(3)
O2 C8 C7 124.2(3)
N2 C8 C7 115.2(3)
C10 C9 C14 119.9(4)
C10 C9 N2 120.3(3)
C14 C9 N2 119.5(3)
C11 C10 C9 120.3(4)
C11 C10 H10A 119.9
C9 C10 H10A 119.9
C12 C11 C10 120.0(5)
C12 C11 H11A 120.0
C10 C11 H11A 120.0
C11 C12 C13 121.0(4)
C11 C12 H12A 119.5
C13 C12 H12A 119.5
C12 C13 C14 120.1(5)
C12 C13 H13A 119.9
C14 C13 H13A 119.9
C9 C14 C13 118.7(4)
C9 C14 H14A 120.7
C13 C14 H14A 120.7
C18 C24 H24A 109.5
C18 C24 H24B 109.5
H24A C24 H24B 109.5
C18 C24 H24C 109.5
H24A C24 H24C 109.5
H24B C24 H24C 109.5
C16 C15 C20 117.6(3)
C16 C15 C21 123.5(3)
C20 C15 C21 118.8(3)
C16 C15 Ru1 70.48(17)
C20 C15 Ru1 70.71(16)
C21 C15 Ru1 127.1(2)
C17 C16 C15 120.5(3)
C17 C16 Ru1 70.68(17)
C15 C16 Ru1 71.32(16)
C17 C16 H16A 119.0
C15 C16 H16A 119.0
Ru1 C16 H16A 119.0
C18 C17 C16 121.7(3)
C18 C17 Ru1 71.98(17)
C16 C17 Ru1 71.12(17)
C18 C17 H17A 118.4
C16 C17 H17A 118.4
Ru1 C17 H17A 118.4
C17 C18 C19 117.5(3)
C17 C18 C24 120.9(3)
C19 C18 C24 121.5(3)
C17 C18 Ru1 70.11(17)
C19 C18 Ru1 70.57(17)
C24 C18 Ru1 127.9(2)
C20 C19 C18 121.0(3)
C20 C19 Ru1 71.17(17)
C18 C19 Ru1 71.08(16)
C20 C19 H19A 118.8
C18 C19 H19A 118.8
Ru1 C19 H19A 118.8
C19 C20 C15 121.6(3)
C19 C20 Ru1 71.51(17)
C15 C20 Ru1 70.97(17)
C19 C20 H20A 118.4
C15 C20 H20A 118.4
Ru1 C20 H20A 118.4
C15 C21 C22 109.7(3)
C15 C21 C23 113.4(3)
C22 C21 C23 113.0(4)
C15 C21 H21A 106.8
C22 C21 H21A 106.8
C23 C21 H21A 106.8
C21 C22 H22A 109.5
C21 C22 H22B 109.5
H22A C22 H22B 109.5
C21 C22 H22C 109.5
H22A C22 H22C 109.5
H22B C22 H22C 109.5
C21 C23 H23A 109.5
C21 C23 H23B 109.5
H23A C23 H23B 109.5
C21 C23 H23C 109.5
H23A C23 H23C 109.5
H23B C23 H23C 109.5

loop_
_geom_bond_atom_site_label_1
_geom_bond_atom_site_label_2
_geom_bond_distance
Ru1 N1 2.095(2)
Ru1 C17 2.155(3)
Ru1 C16 2.161(3)
Ru1 C20 2.168(3)
Ru1 C15 2.172(3)
Ru1 C19 2.173(3)
Ru1 O1 2.173(2)
Ru1 C18 2.179(3)
Ru1 Cl1 2.3892(8)
O1 C1 1.294(4)
O2 C8 1.225(4)
N2 C8 1.373(4)
N2 N1 1.389(3)
N2 C9 1.427(4)
N1 C1 1.309(4)
C1 C2 1.442(4)
C2 C3 1.384(5)
C2 C7 1.399(4)
C3 C4 1.373(5)
C3 H3A 0.9300
C4 C5 1.388(6)
C4 H4A 0.9300
C5 C6 1.380(5)
C5 H5A 0.9300
C6 C7 1.390(4)
C6 H6A 0.9300
C7 C8 1.477(5)
C9 C10 1.372(5)
C9 C14 1.378(5)
C10 C11 1.370(5)
C10 H10A 0.9300
C11 C12 1.346(7)
C11 H11A 0.9300
C12 C13 1.358(7)
C12 H12A 0.9300
C13 C14 1.390(6)
C13 H13A 0.9300
C14 H14A 0.9300
C24 C18 1.494(4)
C24 H24A 0.9600
C24 H24B 0.9600
C24 H24C 0.9600
C15 C16 1.418(4)
C15 C20 1.425(4)
C15 C21 1.498(4)
C16 C17 1.412(4)
C16 H16A 0.9800
C17 C18 1.408(4)
C17 H17A 0.9800
C18 C19 1.429(4)
C19 C20 1.389(4)
C19 H19A 0.9800
C20 H20A 0.9800
C21 C22 1.517(6)
C21 C23 1.539(5)
C21 H21A 0.9800
C22 H22A 0.9600
C22 H22B 0.9600
C22 H22C 0.9600
C23 H23A 0.9600
C23 H23B 0.9600
C23 H23C 0.9600

loop_
_geom_torsion_atom_site_label_1
_geom_torsion_atom_site_label_2
_geom_torsion_atom_site_label_3
_geom_torsion_atom_site_label_4
_geom_torsion
N1 Ru1 O1 C1 6.16(18)
C17 Ru1 O1 C1 71.7(3)
C16 Ru1 O1 C1 90.9(2)
C20 Ru1 O1 C1 161.97(19)
C15 Ru1 O1 C1 124.21(19)
C19 Ru1 O1 C1 -171.13(18)
C18 Ru1 O1 C1 -168.5(4)
Cl1 Ru1 O1 C1 -79.32(18)
C8 N2 N1 C1 4.3(5)
C9 N2 N1 C1 -179.8(3)
C8 N2 N1 Ru1 153.1(3)
C9 N2 N1 Ru1 -31.0(4)
C17 Ru1 N1 C1 -157.45(19)
C16 Ru1 N1 C1 -119.2(2)
C20 Ru1 N1 C1 -62.2(3)
C15 Ru1 N1 C1 -84.2(2)
C19 Ru1 N1 C1 162.7(5)
O1 Ru1 N1 C1 -6.11(18)
C18 Ru1 N1 C1 172.45(18)
Cl1 Ru1 N1 C1 83.55(19)
C17 Ru1 N1 N2 49.0(3)
C16 Ru1 N1 N2 87.2(3)
C20 Ru1 N1 N2 144.2(3)
C15 Ru1 N1 N2 122.2(3)
C19 Ru1 N1 N2 9.1(8)
O1 Ru1 N1 N2 -159.7(3)
C18 Ru1 N1 N2 18.8(4)
Cl1 Ru1 N1 N2 -70.0(3)
Ru1 O1 C1 N1 -9.3(3)
Ru1 O1 C1 C2 170.9(3)
N2 N1 C1 O1 169.9(3)
Ru1 N1 C1 O1 9.7(3)
N2 N1 C1 C2 -10.3(5)
Ru1 N1 C1 C2 -170.5(3)
O1 C1 C2 C3 11.0(5)
N1 C1 C2 C3 -168.7(3)
O1 C1 C2 C7 -171.3(3)
N1 C1 C2 C7 8.9(5)
C7 C2 C3 C4 -0.9(5)
C1 C2 C3 C4 176.6(3)
C2 C3 C4 C5 1.5(6)
C3 C4 C5 C6 0.2(6)
C4 C5 C6 C7 -2.6(6)
C5 C6 C7 C2 3.1(5)
C5 C6 C7 C8 -174.1(3)
C3 C2 C7 C6 -1.4(5)
C1 C2 C7 C6 -179.1(3)
C3 C2 C7 C8 175.8(3)
C1 C2 C7 C8 -1.9(4)
N1 N2 C8 O2 -179.1(3)
C9 N2 C8 O2 5.5(5)
N1 N2 C8 C7 2.4(4)
C9 N2 C8 C7 -173.0(3)
C6 C7 C8 O2 -4.6(5)
C2 C7 C8 O2 178.2(3)
C6 C7 C8 N2 173.8(3)
C2 C7 C8 N2 -3.3(5)
C8 N2 C9 C10 -89.8(4)
N1 N2 C9 C10 94.4(4)
C8 N2 C9 C14 96.3(4)
N1 N2 C9 C14 -79.5(4)
C14 C9 C10 C11 -2.0(6)
N2 C9 C10 C11 -175.9(4)
C9 C10 C11 C12 -0.1(7)
C10 C11 C12 C13 1.8(8)
C11 C12 C13 C14 -1.4(8)
C10 C9 C14 C13 2.4(6)
N2 C9 C14 C13 176.3(4)
C12 C13 C14 C9 -0.7(7)
N1 Ru1 C15 C16 -66.8(2)
C17 Ru1 C15 C16 28.75(18)
C20 Ru1 C15 C16 130.2(3)
C19 Ru1 C15 C16 102.5(2)
O1 Ru1 C15 C16 -125.47(18)
C18 Ru1 C15 C16 65.44(19)
Cl1 Ru1 C15 C16 145.13(19)
N1 Ru1 C15 C20 162.99(17)
C17 Ru1 C15 C20 -101.43(19)
C16 Ru1 C15 C20 -130.2(3)
C19 Ru1 C15 C20 -27.66(18)
O1 Ru1 C15 C20 104.35(18)
C18 Ru1 C15 C20 -64.73(18)
Cl1 Ru1 C15 C20 15.0(3)
N1 Ru1 C15 C21 51.0(3)
C17 Ru1 C15 C21 146.5(3)
C16 Ru1 C15 C21 117.8(4)
C20 Ru1 C15 C21 -112.0(3)
C19 Ru1 C15 C21 -139.7(3)
O1 Ru1 C15 C21 -7.7(3)
C18 Ru1 C15 C21 -176.8(3)
Cl1 Ru1 C15 C21 -97.1(3)
C20 C15 C16 C17 1.7(4)
C21 C15 C16 C17 -175.0(3)
Ru1 C15 C16 C17 -52.8(3)
C20 C15 C16 Ru1 54.5(2)
C21 C15 C16 Ru1 -122.2(3)
N1 Ru1 C16 C17 -103.20(19)
C20 Ru1 C16 C17 102.7(2)
C15 Ru1 C16 C17 133.4(3)
C19 Ru1 C16 C17 66.11(19)
O1 Ru1 C16 C17 -164.17(16)
C18 Ru1 C16 C17 28.19(18)
Cl1 Ru1 C16 C17 -10.3(3)
N1 Ru1 C16 C15 123.45(18)
C17 Ru1 C16 C15 -133.4(3)
C20 Ru1 C16 C15 -30.65(18)
C19 Ru1 C16 C15 -67.25(19)
O1 Ru1 C16 C15 62.5(2)
C18 Ru1 C16 C15 -105.2(2)
Cl1 Ru1 C16 C15 -143.7(2)
C15 C16 C17 C18 -0.4(4)
Ru1 C16 C17 C18 -53.4(3)
C15 C16 C17 Ru1 53.1(3)
N1 Ru1 C17 C18 -142.00(17)
C16 Ru1 C17 C18 134.1(3)
C20 Ru1 C17 C18 67.27(18)
C15 Ru1 C17 C18 105.31(19)
C19 Ru1 C17 C18 30.58(17)
O1 Ru1 C17 C18 163.30(17)
Cl1 Ru1 C17 C18 -50.49(19)
N1 Ru1 C17 C16 83.94(19)
C20 Ru1 C17 C16 -66.79(19)
C15 Ru1 C17 C16 -28.75(18)
C19 Ru1 C17 C16 -103.5(2)
O1 Ru1 C17 C16 29.2(3)
C18 Ru1 C17 C16 -134.1(3)
Cl1 Ru1 C17 C16 175.45(15)
C16 C17 C18 C19 -1.0(4)
Ru1 C17 C18 C19 -54.0(2)
C16 C17 C18 C24 176.1(3)
Ru1 C17 C18 C24 123.0(3)
C16 C17 C18 Ru1 53.1(3)
N1 Ru1 C18 C17 52.5(2)
C16 Ru1 C18 C17 -28.39(18)
C20 Ru1 C18 C17 -102.41(19)
C15 Ru1 C18 C17 -65.40(18)
C19 Ru1 C18 C17 -130.4(3)
O1 Ru1 C18 C17 -133.7(4)
Cl1 Ru1 C18 C17 137.72(17)
N1 Ru1 C18 C19 -177.08(17)
C17 Ru1 C18 C19 130.4(3)
C16 Ru1 C18 C19 102.0(2)
C20 Ru1 C18 C19 28.01(17)
C15 Ru1 C18 C19 65.02(18)
O1 Ru1 C18 C19 -3.3(6)
Cl1 Ru1 C18 C19 -91.86(17)
N1 Ru1 C18 C24 -61.7(3)
C17 Ru1 C18 C24 -114.2(4)
C16 Ru1 C18 C24 -142.6(3)
C20 Ru1 C18 C24 143.4(3)
C15 Ru1 C18 C24 -179.6(3)
C19 Ru1 C18 C24 115.4(4)
O1 Ru1 C18 C24 112.1(5)
Cl1 Ru1 C18 C24 23.5(3)
C17 C18 C19 C20 1.0(4)
C24 C18 C19 C20 -176.1(3)
Ru1 C18 C19 C20 -52.8(3)
C17 C18 C19 Ru1 53.8(2)
C24 C18 C19 Ru1 -123.2(3)
N1 Ru1 C19 C20 145.7(5)
C17 Ru1 C19 C20 103.6(2)
C16 Ru1 C19 C20 66.04(19)
C15 Ru1 C19 C20 28.34(18)
O1 Ru1 C19 C20 -47.1(2)
C18 Ru1 C19 C20 133.8(3)
Cl1 Ru1 C19 C20 -135.98(18)
N1 Ru1 C19 C18 11.8(7)
C17 Ru1 C19 C18 -30.25(17)
C16 Ru1 C19 C18 -67.77(18)
C20 Ru1 C19 C18 -133.8(3)
C15 Ru1 C19 C18 -105.47(19)
O1 Ru1 C19 C18 179.13(15)
Cl1 Ru1 C19 C18 90.21(17)
C18 C19 C20 C15 0.4(4)
Ru1 C19 C20 C15 -52.4(3)
C18 C19 C20 Ru1 52.8(3)
C16 C15 C20 C19 -1.7(4)
C21 C15 C20 C19 175.2(3)
Ru1 C15 C20 C19 52.7(3)
C16 C15 C20 Ru1 -54.4(2)
C21 C15 C20 Ru1 122.5(3)
N1 Ru1 C20 C19 -167.4(2)
C17 Ru1 C20 C19 -66.2(2)
C16 Ru1 C20 C19 -103.9(2)
C15 Ru1 C20 C19 -134.4(3)
O1 Ru1 C20 C19 145.09(18)
C18 Ru1 C20 C19 -28.72(19)
Cl1 Ru1 C20 C19 52.3(2)
N1 Ru1 C20 C15 -33.0(3)
C17 Ru1 C20 C15 68.26(18)
C16 Ru1 C20 C15 30.56(17)
C19 Ru1 C20 C15 134.4(3)
O1 Ru1 C20 C15 -80.47(18)
C18 Ru1 C20 C15 105.72(19)
Cl1 Ru1 C20 C15 -173.26(15)
C16 C15 C21 C22 -107.3(4)
C20 C15 C21 C22 76.0(4)
Ru1 C15 C21 C22 162.8(3)
C16 C15 C21 C23 20.0(5)
C20 C15 C21 C23 -156.6(3)
Ru1 C15 C21 C23 -69.9(4)
